data_7055600
loop_
_publ_author_name
'Faurie, Alexandre'
'Mallet, Charlotte'
'Allain, Magali'
'Skene, W. G.'
'Fr\`ere, Pierre'

_publ_section_title
;
 Topological and packing mode modification for solid-state emission
 enhancement of bis(perfluorostyryl)furan derivatives
;
_journal_issue 8
_journal_name_full 'New J. Chem.'
_journal_page_first 6728
_journal_paper_doi 10.1039/C5NJ03561A
_journal_volume 40
_journal_year 2016
_chemical_absolute_configuration ad
_chemical_formula_moiety 'C13 H5 F5 O2'
_chemical_formula_sum 'C13 H5 F5 O2'
_chemical_formula_weight 288.17
_space_group_IT_number 4
_symmetry_cell_setting monoclinic
_symmetry_space_group_name_Hall 'P 2yb'
_symmetry_space_group_name_H-M 'P 1 21 1'
_atom_sites_solution_hydrogens geom
_atom_sites_solution_primary direct
_atom_sites_solution_secondary difmap
_audit_creation_date 2015-03-31T10:04:49-00:00
_audit_creation_method 'WinGX routine CIF_UPDATE'
_audit_update_record
;
2015-12-03 deposited with the CCDC.
2016-06-01 downloaded from the CCDC.
;
_cell_angle_alpha 90
_cell_angle_beta 92.01(3)
_cell_angle_gamma 90
_cell_formula_units_Z 2
_cell_length_a 6.634(2)
_cell_length_b 4.733(2)
_cell_length_c 18.468(6)
_cell_measurement_reflns_used 1488
_cell_measurement_temperature 293(2)
_cell_measurement_theta_max 26.61
_cell_measurement_theta_min 4.42
_cell_volume 579.5(4)
_computing_cell_refinement 'Dirax/lsq (Duisenberg & Schreurs, 1989-2000)'
_computing_data_collection 'Collect (Nonius BV, 1997-2000)'
_computing_data_reduction 'EvalCCD (Duisenberg & Schreurs 1990-2000)'
_computing_molecular_graphics 'DIAMOND 3.2i (Crystal Impact GbR 2005)'
_computing_publication_material 'WinGX publication routines (Farrugia, 1999)'
_computing_structure_refinement 'SHELXL-97 (Sheldrick, 1997)'
_computing_structure_solution 'SHELXS-97 (Sheldrick, 1997)'
_diffrn_ambient_temperature 293(2)
_diffrn_detector_area_resol_mean 9
_diffrn_measured_fraction_theta_full 0.973
_diffrn_measured_fraction_theta_max 0.965
_diffrn_measurement_device_type KappaCCD
_diffrn_measurement_method CCD
_diffrn_radiation_monochromator 'horizontally mounted graphite crystal'
_diffrn_radiation_probe x-ray
_diffrn_radiation_type MoK\a
_diffrn_radiation_wavelength 0.71073
_diffrn_reflns_av_R_equivalents 0.0507
_diffrn_reflns_limit_h_max 8
_diffrn_reflns_limit_h_min -8
_diffrn_reflns_limit_k_max 5
_diffrn_reflns_limit_k_min -5
_diffrn_reflns_limit_l_max 23
_diffrn_reflns_limit_l_min -23
_diffrn_reflns_number 5878
_diffrn_reflns_theta_full 26
_diffrn_reflns_theta_max 26.61
_diffrn_reflns_theta_min 4.42
_exptl_absorpt_coefficient_mu 0.164
_exptl_absorpt_correction_T_max 0.995
_exptl_absorpt_correction_T_min 0.842
_exptl_absorpt_correction_type multi-scan
_exptl_absorpt_process_details
;
 '(SADABS (Sheldrick, Bruker, 2008))'
;
_exptl_crystal_colour colorless
_exptl_crystal_density_diffrn 1.651
_exptl_crystal_density_method 'not measured'
_exptl_crystal_description prism
_exptl_crystal_F_000 288
_exptl_crystal_size_max 0.15
_exptl_crystal_size_mid 0.11
_exptl_crystal_size_min 0.03
_refine_diff_density_max 0.175
_refine_diff_density_min -0.178
_refine_ls_abs_structure_details 'Flack H D (1983), Acta Cryst. A39, 876-881'
_refine_ls_abs_structure_Flack 0.4(13)
_refine_ls_extinction_coef 0.071(8)
_refine_ls_extinction_expression Fc^*^=kFc[1+0.001xFc^2^\l^3^/sin(2\q)]^-1/4^
_refine_ls_extinction_method SHELXL
_refine_ls_goodness_of_fit_ref 1.084
_refine_ls_hydrogen_treatment constr
_refine_ls_matrix_type full
_refine_ls_number_parameters 182
_refine_ls_number_reflns 2266
_refine_ls_number_restraints 1
_refine_ls_restrained_S_all 1.084
_refine_ls_R_factor_all 0.1208
_refine_ls_R_factor_gt 0.0591
_refine_ls_shift/su_max 0
_refine_ls_structure_factor_coef Fsqd
_refine_ls_weighting_details 'calc w=1/[\s^2^(Fo^2^)+(0.0490P)^2^+0.0659P] where P=(Fo^2^+2Fc^2^)/3'
_refine_ls_weighting_scheme calc
_refine_ls_wR_factor_gt 0.1111
_refine_ls_wR_factor_ref 0.1239
_reflns_number_gt 1395
_reflns_number_total 2266
_reflns_threshold_expression >2sigma(I)
_cod_data_source_file c5nj03561a2.cif
_cod_data_source_block sad
_cod_depositor_comments 'Adding full bibliography for 7055598--7055600.cif.'
_cod_database_code 7055600

loop_
_symmetry_equiv_pos_as_xyz
'x, y, z'
'-x, y+1/2, -z'

loop_
_atom_site_label
_atom_site_type_symbol
_atom_site_fract_x
_atom_site_fract_y
_atom_site_fract_z
_atom_site_U_iso_or_equiv
_atom_site_adp_type
_atom_site_occupancy
_atom_site_calc_flag
_atom_site_refinement_flags
C1 C 0.6300(6) 0.2128(9) 0.0538(2) 0.0535(11) Uani 1 d .
H1 H 0.6713 0.095 0.0169 0.064 Uiso 1 calc R
C2 C 0.7838(5) 0.3798(8) 0.08975(19) 0.0422(9) Uani 1 d .
C3 C 0.9854(5) 0.3781(10) 0.0847(2) 0.0485(10) Uani 1 d .
H3 H 1.0591 0.2702 0.0529 0.058 Uiso 1 calc R
C4 C 1.0641(6) 0.5705(9) 0.1365(2) 0.0530(10) Uani 1 d .
H4 H 1.1995 0.6138 0.1454 0.064 Uiso 1 calc R
C5 C 0.9050(6) 0.6805(9) 0.1711(2) 0.0482(10) Uani 1 d .
C6 C 0.8919(6) 0.8870(9) 0.2277(2) 0.0509(10) Uani 1 d .
H6 H 1.0111 0.9473 0.2508 0.061 Uiso 1 calc R
C7 C 0.7176(6) 0.9983(8) 0.2494(2) 0.0467(10) Uani 1 d .
H7 H 0.6005 0.9346 0.2255 0.056 Uiso 1 calc R
C8 C 0.6920(6) 1.2084(9) 0.3062(2) 0.0499(10) Uani 1 d .
C9 C 0.8369(7) 1.2868(8) 0.3599(2) 0.0592(12) Uani 1 d .
C10 C 0.8035(10) 1.4856(9) 0.4117(3) 0.0688(14) Uani 1 d .
C11 C 0.6210(11) 1.6197(9) 0.4122(3) 0.0742(16) Uani 1 d .
C12 C 0.4720(8) 1.5541(11) 0.3607(3) 0.0732(14) Uani 1 d .
C13 C 0.5077(7) 1.3504(10) 0.3097(3) 0.0630(13) Uani 1 d .
F1 F 1.0161(4) 1.1577(6) 0.36262(14) 0.0807(9) Uani 1 d .
F2 F 0.9455(6) 1.5525(7) 0.46130(16) 0.1030(10) Uani 1 d .
F3 F 0.5830(5) 1.8205(6) 0.46166(15) 0.1047(12) Uani 1 d .
F4 F 0.2924(5) 1.6895(7) 0.3585(2) 0.1197(13) Uani 1 d .
F5 F 0.3615(4) 1.2921(7) 0.25974(17) 0.0926(10) Uani 1 d .
O1 O 0.7292(4) 0.5671(5) 0.14282(13) 0.0448(7) Uani 1 d .
O2 O 0.4522(4) 0.2088(8) 0.06652(17) 0.0714(9) Uani 1 d .

loop_
_atom_site_aniso_label
_atom_site_aniso_U_11
_atom_site_aniso_U_22
_atom_site_aniso_U_33
_atom_site_aniso_U_23
_atom_site_aniso_U_13
_atom_site_aniso_U_12
C1 0.047(2) 0.063(3) 0.050(2) -0.008(2) 0.0031(18) 0.003(2)
C2 0.045(2) 0.043(2) 0.040(2) 0.0045(18) 0.0097(17) 0.0079(18)
C3 0.040(2) 0.060(3) 0.046(2) -0.003(2) 0.0065(17) 0.009(2)
C4 0.043(2) 0.063(3) 0.054(2) -0.007(2) 0.0102(18) -0.005(2)
C5 0.050(2) 0.053(2) 0.042(2) 0.004(2) -0.0015(18) -0.003(2)
C6 0.054(2) 0.050(2) 0.049(2) -0.006(2) 0.0008(18) -0.007(2)
C7 0.052(2) 0.042(2) 0.047(2) 0.0042(18) 0.0068(18) -0.0008(19)
C8 0.067(3) 0.036(2) 0.047(2) 0.0060(19) 0.014(2) -0.004(2)
C9 0.078(3) 0.044(3) 0.056(3) 0.008(2) 0.012(2) 0.010(2)
C10 0.115(4) 0.046(3) 0.047(3) -0.002(2) 0.020(3) 0.003(3)
C11 0.131(5) 0.039(3) 0.056(3) 0.004(2) 0.044(3) 0.008(3)
C12 0.089(4) 0.050(3) 0.083(4) 0.011(3) 0.043(3) 0.019(3)
C13 0.067(3) 0.055(3) 0.069(3) 0.014(2) 0.026(3) 0.010(3)
F1 0.0869(19) 0.081(2) 0.0734(17) -0.0194(15) -0.0124(13) 0.0259(16)
F2 0.163(3) 0.0808(19) 0.0642(17) -0.0240(17) -0.0079(19) 0.000(2)
F3 0.180(3) 0.0545(16) 0.0833(18) -0.0157(16) 0.060(2) 0.010(2)
F4 0.114(2) 0.092(2) 0.157(3) 0.001(2) 0.059(2) 0.053(2)
F5 0.0648(17) 0.104(3) 0.109(2) -0.0043(19) 0.0021(16) 0.0210(16)
O1 0.0425(14) 0.0480(15) 0.0443(13) 0.0008(13) 0.0060(11) 0.0112(13)
O2 0.0401(16) 0.088(2) 0.086(2) -0.0056(18) 0.0071(14) 0.0003(16)

loop_
_atom_type_symbol
_atom_type_description
_atom_type_scat_dispersion_real
_atom_type_scat_dispersion_imag
_atom_type_scat_source
C C 0.0033 0.0016 'International Tables Vol C Tables 4.2.6.8 and 6.1.1.4'
H H 0 0 'International Tables Vol C Tables 4.2.6.8 and 6.1.1.4'
F F 0.0171 0.0103 'International Tables Vol C Tables 4.2.6.8 and 6.1.1.4'
O O 0.0106 0.006 'International Tables Vol C Tables 4.2.6.8 and 6.1.1.4'

loop_
_geom_angle_atom_site_label_1
_geom_angle_atom_site_label_2
_geom_angle_atom_site_label_3
_geom_angle
O2 C1 C2 127.0(4)
O2 C1 H1 116.5
C2 C1 H1 116.5
C3 C2 O1 109.9(3)
C3 C2 C1 131.1(4)
O1 C2 C1 118.8(3)
C2 C3 C4 107.2(3)
C2 C3 H3 126.4
C4 C3 H3 126.4
C5 C4 C3 107.0(3)
C5 C4 H4 126.5
C3 C4 H4 126.5
C4 C5 O1 109.6(3)
C4 C5 C6 132.2(4)
O1 C5 C6 118.2(3)
C7 C6 C5 123.9(4)
C7 C6 H6 118
C5 C6 H6 118
C6 C7 C8 127.1(4)
C6 C7 H7 116.4
C8 C7 H7 116.4
C13 C8 C9 114.7(4)
C13 C8 C7 118.9(4)
C9 C8 C7 126.3(4)
F1 C9 C10 117.1(5)
F1 C9 C8 119.4(4)
C10 C9 C8 123.5(4)
F2 C10 C9 121.2(5)
F2 C10 C11 119.4(5)
C9 C10 C11 119.4(5)
F3 C11 C10 121.2(6)
F3 C11 C12 118.5(5)
C10 C11 C12 120.2(5)
F4 C12 C13 119.0(6)
F4 C12 C11 121.5(5)
C13 C12 C11 119.5(5)
F5 C13 C12 118.5(5)
F5 C13 C8 118.8(4)
C12 C13 C8 122.7(5)
C5 O1 C2 106.4(3)

loop_
_geom_bond_atom_site_label_1
_geom_bond_atom_site_label_2
_geom_bond_distance
C1 O2 1.211(4)
C1 C2 1.435(5)
C1 H1 0.93
C2 C3 1.344(5)
C2 O1 1.379(4)
C3 C4 1.408(6)
C3 H3 0.93
C4 C5 1.357(5)
C4 H4 0.93
C5 O1 1.371(4)
C5 C6 1.436(6)
C6 C7 1.344(5)
C6 H6 0.93
C7 C8 1.461(6)
C7 H7 0.93
C8 C13 1.399(6)
C8 C9 1.406(6)
C9 F1 1.336(5)
C9 C10 1.366(6)
C10 F2 1.329(6)
C10 C11 1.367(7)
C11 F3 1.348(5)
C11 C12 1.383(7)
C12 F4 1.352(6)
C12 C13 1.375(7)
C13 F5 1.343(6)
